data_4071696
loop_
_publ_author_name
'Wang, Hong'
'Shen, Hao'
'Chan, Hoi-Shan'
'Xie, Zuowei'

_publ_section_title
;
 Synthesis and Structural Characterization of Group 4 Metal Complexes
 Bearing Pentavalent Phosphorus-Bridged Ligands
 [(C13H8)(iPr2N)P(&#x2212;O)(C2B10H10)]2&#x2212;and
 [(C13H9)(iPr2N)P(&#xE5FB;O)(C2B9H10)]2&#x2212;
;
_journal_issue 15
_journal_name_full Organometallics
_journal_page_first 3964
_journal_paper_doi 10.1021/om800319w
_journal_volume 27
_journal_year 2008
_chemical_formula_sum 'C25 H45 B9 N3 O P Zr'
_chemical_formula_weight 623.12
_chemical_name_systematic
; 
 ? 
;
_space_group_IT_number 2
_symmetry_cell_setting triclinic
_symmetry_space_group_name_Hall '-P 1'
_symmetry_space_group_name_H-M 'P -1'
_atom_sites_solution_hydrogens geom
_atom_sites_solution_primary direct
_atom_sites_solution_secondary difmap
_audit_creation_method SHELXL-97
_cell_angle_alpha 87.653(4)
_cell_angle_beta 70.193(3)
_cell_angle_gamma 83.505(3)
_cell_formula_units_Z 2
_cell_length_a 10.590(3)
_cell_length_b 11.642(3)
_cell_length_c 13.723(4)
_cell_measurement_reflns_used 2918
_cell_measurement_temperature 293(2)
_cell_measurement_theta_max 0.00
_cell_measurement_theta_min 0.00
_cell_volume 1581.6(8)
_computing_cell_refinement 'Bruker SMART'
_computing_data_collection 'Bruker SMART'
_computing_data_reduction 'Bruker SAINT'
_computing_molecular_graphics 'Bruker SHELXTL'
_computing_publication_material 'Bruker SHELXTL'
_computing_structure_refinement 'SHELXL-97 (Sheldrick, 1997)'
_computing_structure_solution 'SHELXS-97 (Sheldrick, 1990)'
_diffrn_ambient_temperature 293(2)
_diffrn_measured_fraction_theta_full 0.984
_diffrn_measured_fraction_theta_max 0.984
_diffrn_measurement_device_type 'CCD area detector'
_diffrn_measurement_method 'phi and omega scans'
_diffrn_radiation_monochromator graphite
_diffrn_radiation_source 'fine-focus sealed tube'
_diffrn_radiation_type MoK\a
_diffrn_radiation_wavelength 0.71073
_diffrn_reflns_av_R_equivalents 0.0321
_diffrn_reflns_av_sigmaI/netI 0.0592
_diffrn_reflns_limit_h_max 12
_diffrn_reflns_limit_h_min -11
_diffrn_reflns_limit_k_max 13
_diffrn_reflns_limit_k_min -13
_diffrn_reflns_limit_l_max 13
_diffrn_reflns_limit_l_min -16
_diffrn_reflns_number 8463
_diffrn_reflns_theta_full 25.00
_diffrn_reflns_theta_max 25.00
_diffrn_reflns_theta_min 1.76
_exptl_absorpt_coefficient_mu 0.423
_exptl_absorpt_correction_T_max 1.0000
_exptl_absorpt_correction_T_min 0.6889
_exptl_absorpt_correction_type sadabs
_exptl_crystal_colour yellow
_exptl_crystal_density_diffrn 1.308
_exptl_crystal_density_meas 0
_exptl_crystal_density_method 'not measured'
_exptl_crystal_description prism
_exptl_crystal_F_000 648
_exptl_crystal_size_max 0.25
_exptl_crystal_size_mid 0.20
_exptl_crystal_size_min 0.15
_refine_diff_density_max 1.323
_refine_diff_density_min -0.610
_refine_diff_density_rms 0.087
_refine_ls_extinction_method none
_refine_ls_goodness_of_fit_ref 0.991
_refine_ls_hydrogen_treatment riding
_refine_ls_matrix_type full
_refine_ls_number_parameters 369
_refine_ls_number_reflns 5483
_refine_ls_number_restraints 0
_refine_ls_restrained_S_all 0.991
_refine_ls_R_factor_all 0.0693
_refine_ls_R_factor_gt 0.0491
_refine_ls_shift/su_max 0.011
_refine_ls_shift/su_mean 0.001
_refine_ls_structure_factor_coef Fsqd
_refine_ls_weighting_details 'calc w=1/[\s^2^(Fo^2^)+(0.0917P)^2^+0.0000P] where P=(Fo^2^+2Fc^2^)/3'
_refine_ls_weighting_scheme calc
_refine_ls_wR_factor_gt 0.1238
_refine_ls_wR_factor_ref 0.1387
_reflns_number_gt 4146
_reflns_number_total 5483
_reflns_threshold_expression >2sigma(I)
_cod_data_source_file om800319w-file001.cif
_cod_data_source_block 6
_cod_original_sg_symbol_H-M P(-1)
_cod_database_code 4071696

loop_
_symmetry_equiv_pos_as_xyz
'x, y, z'
'-x, -y, -z'

loop_
_atom_site_label
_atom_site_type_symbol
_atom_site_fract_x
_atom_site_fract_y
_atom_site_fract_z
_atom_site_U_iso_or_equiv
_atom_site_adp_type
_atom_site_occupancy
_atom_site_symmetry_multiplicity
_atom_site_calc_flag
_atom_site_refinement_flags
Zr1 Zr 0.31348(3) 0.23670(3) 0.11618(3) 0.03939(15) Uani 1 1 d .
P1 P 0.03604(9) 0.30471(7) 0.27166(7) 0.0335(2) Uani 1 1 d .
O1 O 0.1321(2) 0.3515(2) 0.17094(17) 0.0387(6) Uani 1 1 d .
N3 N 0.3002(3) 0.1711(3) -0.0131(3) 0.0520(8) Uani 1 1 d .
N2 N 0.4741(3) 0.3301(3) 0.0633(3) 0.0512(8) Uani 1 1 d .
N1 N -0.0984(3) 0.2708(2) 0.2519(2) 0.0379(7) Uani 1 1 d .
C1 C 0.1445(3) 0.1839(3) 0.2961(2) 0.0334(7) Uani 1 1 d .
C2 C 0.1810(4) 0.0736(3) 0.2217(3) 0.0408(8) Uani 1 1 d .
H2 H 0.1197 0.0595 0.1735 0.049 Uiso 1 1 calc R
C31 C 0.4982(5) 0.4149(4) 0.1271(4) 0.0730(14) Uani 1 1 d .
H31A H 0.5589 0.3799 0.1609 0.109 Uiso 1 1 calc R
H31B H 0.4143 0.4432 0.1784 0.109 Uiso 1 1 calc R
H31C H 0.5373 0.4780 0.0846 0.109 Uiso 1 1 calc R
C30 C 0.5969(5) 0.2929(5) -0.0199(4) 0.0833(16) Uani 1 1 d .
H30A H 0.6339 0.3591 -0.0585 0.125 Uiso 1 1 calc R
H30B H 0.5774 0.2420 -0.0650 0.125 Uiso 1 1 calc R
H30C H 0.6610 0.2529 0.0084 0.125 Uiso 1 1 calc R
C32 C 0.2723(5) 0.0631(4) -0.0483(4) 0.0655(12) Uani 1 1 d .
H32A H 0.1847 0.0732 -0.0556 0.098 Uiso 1 1 calc R
H32B H 0.2744 0.0033 0.0015 0.098 Uiso 1 1 calc R
H32C H 0.3394 0.0419 -0.1139 0.098 Uiso 1 1 calc R
C33 C 0.3161(6) 0.2589(4) -0.0927(4) 0.0758(14) Uani 1 1 d .
H33A H 0.3922 0.2345 -0.1524 0.114 Uiso 1 1 calc R
H33B H 0.3306 0.3300 -0.0671 0.114 Uiso 1 1 calc R
H33C H 0.2361 0.2704 -0.1115 0.114 Uiso 1 1 calc R
C11 C -0.0003(4) 0.4145(3) 0.3739(3) 0.0394(8) Uani 1 1 d .
H11 H 0.0752 0.4100 0.4004 0.047 Uiso 1 1 calc R
C12 C -0.0177(4) 0.5338(3) 0.3281(3) 0.0459(9) Uani 1 1 d .
C13 C 0.0729(5) 0.5921(4) 0.2508(3) 0.0580(11) Uani 1 1 d .
H13 H 0.1601 0.5581 0.2173 0.070 Uiso 1 1 calc R
C14 C 0.0316(6) 0.7016(4) 0.2245(4) 0.0732(15) Uani 1 1 d .
H14 H 0.0916 0.7418 0.1725 0.088 Uiso 1 1 calc R
C15 C -0.0968(7) 0.7527(4) 0.2735(4) 0.0772(15) Uani 1 1 d .
H15 H -0.1226 0.8263 0.2534 0.093 Uiso 1 1 calc R
C16 C -0.1884(6) 0.6966(4) 0.3523(4) 0.0693(13) Uani 1 1 d .
H16 H -0.2750 0.7318 0.3856 0.083 Uiso 1 1 calc R
C17 C -0.1476(4) 0.5859(3) 0.3804(3) 0.0483(10) Uani 1 1 d .
C18 C -0.2167(4) 0.5112(3) 0.4632(3) 0.0479(10) Uani 1 1 d .
C19 C -0.3446(4) 0.5265(4) 0.5381(4) 0.0620(12) Uani 1 1 d .
H19 H -0.4020 0.5932 0.5383 0.074 Uiso 1 1 calc R
C20 C -0.3853(5) 0.4419(4) 0.6119(4) 0.0689(13) Uani 1 1 d .
H20 H -0.4714 0.4513 0.6612 0.083 Uiso 1 1 calc R
C21 C -0.3009(4) 0.3446(4) 0.6137(3) 0.0602(11) Uani 1 1 d .
H21 H -0.3298 0.2891 0.6648 0.072 Uiso 1 1 calc R
C22 C -0.1720(4) 0.3275(4) 0.5399(3) 0.0490(9) Uani 1 1 d .
H22 H -0.1143 0.2617 0.5420 0.059 Uiso 1 1 calc R
C23 C -0.1319(4) 0.4095(3) 0.4644(3) 0.0413(9) Uani 1 1 d .
C24 C -0.1957(4) 0.2023(3) 0.3303(3) 0.0424(9) Uani 1 1 d .
H24 H -0.1605 0.1857 0.3875 0.051 Uiso 1 1 calc R
C25 C -0.3341(4) 0.2683(3) 0.3752(3) 0.0529(10) Uani 1 1 d .
H25A H -0.3251 0.3447 0.3940 0.079 Uiso 1 1 calc R
H25B H -0.3865 0.2286 0.4356 0.079 Uiso 1 1 calc R
H25C H -0.3787 0.2734 0.3246 0.079 Uiso 1 1 calc R
C26 C -0.2052(4) 0.0867(3) 0.2866(3) 0.0561(11) Uani 1 1 d .
H26A H -0.2403 0.0999 0.2306 0.084 Uiso 1 1 calc R
H26B H -0.2643 0.0427 0.3400 0.084 Uiso 1 1 calc R
H26C H -0.1171 0.0446 0.2615 0.084 Uiso 1 1 calc R
C27 C -0.1363(4) 0.3098(4) 0.1594(3) 0.0484(10) Uani 1 1 d .
H27 H -0.2278 0.2885 0.1737 0.058 Uiso 1 1 calc R
C28 C -0.1464(5) 0.4388(4) 0.1444(4) 0.0780(15) Uani 1 1 d .
H28A H -0.2057 0.4755 0.2071 0.117 Uiso 1 1 calc R
H28B H -0.1815 0.4586 0.0892 0.117 Uiso 1 1 calc R
H28C H -0.0585 0.4646 0.1272 0.117 Uiso 1 1 calc R
C29 C -0.0488(5) 0.2427(5) 0.0624(3) 0.0821(17) Uani 1 1 d .
H29A H 0.0404 0.2669 0.0396 0.123 Uiso 1 1 calc R
H29B H -0.0876 0.2574 0.0087 0.123 Uiso 1 1 calc R
H29C H -0.0440 0.1615 0.0779 0.123 Uiso 1 1 calc R
B3 B 0.3487(4) 0.0330(4) 0.1795(3) 0.0411(10) Uani 1 1 d .
H3 H 0.4041 -0.0109 0.1054 0.049 Uiso 1 1 calc R
B4 B 0.4193(4) 0.1281(4) 0.2379(3) 0.0434(10) Uani 1 1 d .
H4 H 0.5241 0.1493 0.2055 0.052 Uiso 1 1 calc R
B5 B 0.2847(4) 0.2223(4) 0.3087(3) 0.0375(9) Uani 1 1 d .
H5 H 0.2965 0.3122 0.3228 0.045 Uiso 1 1 calc R
B6 B 0.1020(4) 0.0533(4) 0.3531(3) 0.0422(10) Uani 1 1 d .
H6 H -0.0013 0.0295 0.3895 0.051 Uiso 1 1 calc R
B7 B 0.2360(5) -0.0451(4) 0.2788(3) 0.0452(10) Uani 1 1 d .
H7 H 0.2196 -0.1344 0.2670 0.054 Uiso 1 1 calc R
B8 B 0.3885(4) -0.0103(4) 0.2922(3) 0.0449(10) Uani 1 1 d .
H8 H 0.4716 -0.0771 0.2903 0.054 Uiso 1 1 calc R
B9 B 0.3476(4) 0.1117(4) 0.3746(3) 0.0460(10) Uani 1 1 d .
H9 H 0.4039 0.1256 0.4266 0.055 Uiso 1 1 calc R
B10 B 0.1720(4) 0.1518(4) 0.4111(3) 0.0435(10) Uani 1 1 d .
H10 H 0.1140 0.1934 0.4859 0.052 Uiso 1 1 calc R
B11 B 0.2337(4) 0.0051(4) 0.4000(3) 0.0453(10) Uani 1 1 d .
H11A H 0.2162 -0.0515 0.4685 0.054 Uiso 1 1 calc R

loop_
_atom_site_aniso_label
_atom_site_aniso_U_11
_atom_site_aniso_U_22
_atom_site_aniso_U_33
_atom_site_aniso_U_23
_atom_site_aniso_U_13
_atom_site_aniso_U_12
Zr1 0.0332(2) 0.0445(2) 0.0370(2) -0.00082(15) -0.00758(15) -0.00281(15)
P1 0.0316(5) 0.0373(5) 0.0322(5) -0.0061(4) -0.0119(4) 0.0000(4)
O1 0.0361(14) 0.0420(13) 0.0379(14) -0.0033(10) -0.0129(11) -0.0005(11)
N3 0.047(2) 0.059(2) 0.0449(19) -0.0092(16) -0.0107(15) 0.0017(16)
N2 0.0394(19) 0.056(2) 0.058(2) 0.0094(16) -0.0149(16) -0.0107(16)
N1 0.0328(16) 0.0440(17) 0.0394(17) -0.0050(13) -0.0162(13) -0.0002(13)
C1 0.0268(17) 0.0416(19) 0.0307(18) -0.0053(14) -0.0090(14) 0.0005(15)
C2 0.041(2) 0.039(2) 0.041(2) -0.0041(16) -0.0128(16) -0.0025(16)
C31 0.064(3) 0.075(3) 0.091(4) 0.014(3) -0.037(3) -0.021(3)
C30 0.046(3) 0.087(4) 0.098(4) 0.015(3) -0.002(3) -0.005(3)
C32 0.064(3) 0.074(3) 0.059(3) -0.027(2) -0.021(2) 0.001(2)
C33 0.089(4) 0.084(3) 0.057(3) 0.001(3) -0.029(3) -0.007(3)
C11 0.038(2) 0.041(2) 0.042(2) -0.0114(16) -0.0169(16) -0.0004(16)
C12 0.053(2) 0.038(2) 0.052(2) -0.0133(17) -0.0249(19) -0.0012(18)
C13 0.072(3) 0.049(2) 0.060(3) -0.004(2) -0.028(2) -0.017(2)
C14 0.114(5) 0.044(3) 0.074(3) -0.002(2) -0.044(3) -0.020(3)
C15 0.127(5) 0.040(3) 0.078(4) -0.002(2) -0.055(4) 0.000(3)
C16 0.090(4) 0.050(3) 0.074(3) -0.020(2) -0.041(3) 0.016(3)
C17 0.057(3) 0.040(2) 0.054(2) -0.0171(18) -0.028(2) 0.0049(19)
C18 0.052(2) 0.047(2) 0.048(2) -0.0203(18) -0.0229(19) 0.0099(19)
C19 0.056(3) 0.061(3) 0.064(3) -0.030(2) -0.020(2) 0.023(2)
C20 0.055(3) 0.085(4) 0.054(3) -0.021(3) -0.004(2) 0.007(3)
C21 0.057(3) 0.075(3) 0.041(2) -0.009(2) -0.0080(19) 0.004(2)
C22 0.052(2) 0.052(2) 0.041(2) -0.0105(18) -0.0164(18) 0.0069(19)
C23 0.044(2) 0.047(2) 0.037(2) -0.0148(17) -0.0184(16) 0.0034(17)
C24 0.036(2) 0.048(2) 0.045(2) -0.0060(17) -0.0147(16) -0.0059(17)
C25 0.035(2) 0.066(3) 0.058(3) -0.013(2) -0.0145(19) -0.0034(19)
C26 0.050(3) 0.050(2) 0.073(3) -0.010(2) -0.026(2) -0.008(2)
C27 0.036(2) 0.073(3) 0.042(2) -0.0002(19) -0.0218(17) -0.0030(19)
C28 0.081(4) 0.081(3) 0.093(4) 0.027(3) -0.058(3) -0.013(3)
C29 0.064(3) 0.140(5) 0.047(3) -0.026(3) -0.026(2) 0.004(3)
B3 0.036(2) 0.041(2) 0.041(2) -0.0044(18) -0.0083(18) 0.0018(18)
B4 0.028(2) 0.056(3) 0.045(2) -0.004(2) -0.0105(18) -0.0038(19)
B5 0.028(2) 0.046(2) 0.039(2) -0.0040(18) -0.0125(17) -0.0015(17)
B6 0.030(2) 0.046(2) 0.047(3) 0.0000(19) -0.0090(18) -0.0029(18)
B7 0.044(3) 0.041(2) 0.047(3) -0.0016(19) -0.012(2) -0.002(2)
B8 0.038(2) 0.048(3) 0.044(3) 0.000(2) -0.0121(19) 0.006(2)
B9 0.039(2) 0.055(3) 0.046(3) 0.000(2) -0.019(2) 0.000(2)
B10 0.039(2) 0.062(3) 0.029(2) -0.0050(19) -0.0111(17) 0.002(2)
B11 0.039(2) 0.054(3) 0.040(2) 0.006(2) -0.0125(19) 0.000(2)

loop_
_atom_type_symbol
_atom_type_description
_atom_type_scat_dispersion_real
_atom_type_scat_dispersion_imag
_atom_type_scat_source
C C 0.0033 0.0016 'International Tables Vol C Tables 4.2.6.8 and 6.1.1.4'
H H 0.0000 0.0000 'International Tables Vol C Tables 4.2.6.8 and 6.1.1.4'
B B 0.0013 0.0007 'International Tables Vol C Tables 4.2.6.8 and 6.1.1.4'
Zr Zr -2.9673 0.5597 'International Tables Vol C Tables 4.2.6.8 and 6.1.1.4'
P P 0.1023 0.0942 'International Tables Vol C Tables 4.2.6.8 and 6.1.1.4'
N N 0.0061 0.0033 'International Tables Vol C Tables 4.2.6.8 and 6.1.1.4'
O O 0.0106 0.0060 'International Tables Vol C Tables 4.2.6.8 and 6.1.1.4'

loop_
_geom_angle_atom_site_label_1
_geom_angle_atom_site_label_2
_geom_angle_atom_site_label_3
_geom_angle
N3 Zr1 N2 104.00(14)
N3 Zr1 O1 102.62(11)
N2 Zr1 O1 109.39(12)
N3 Zr1 B3 88.85(14)
N2 Zr1 B3 118.81(13)
O1 Zr1 B3 125.84(12)
N3 Zr1 B4 125.28(14)
N2 Zr1 B4 89.89(13)
O1 Zr1 B4 122.30(12)
B3 Zr1 B4 40.70(14)
N3 Zr1 B5 151.01(14)
N2 Zr1 B5 100.77(13)
O1 Zr1 B5 82.84(11)
B3 Zr1 B5 65.89(14)
B4 Zr1 B5 39.62(13)
N3 Zr1 C2 88.95(13)
N2 Zr1 C2 154.71(13)
O1 Zr1 C2 88.26(10)
B3 Zr1 C2 38.57(12)
B4 Zr1 C2 65.06(13)
B5 Zr1 C2 62.55(12)
N3 Zr1 C1 119.27(12)
N2 Zr1 C1 136.69(12)
O1 Zr1 C1 64.62(10)
B3 Zr1 C1 63.74(12)
B4 Zr1 C1 64.67(12)
B5 Zr1 C1 37.56(11)
C2 Zr1 C1 35.94(10)
N3 Zr1 P1 111.09(10)
N2 Zr1 P1 129.02(10)
O1 Zr1 P1 28.38(6)
B3 Zr1 P1 98.06(10)
B4 Zr1 P1 98.37(10)
B5 Zr1 P1 61.87(9)
C2 Zr1 P1 62.28(8)
C1 Zr1 P1 36.43(7)
O1 P1 N1 109.42(14)
O1 P1 C1 100.13(14)
N1 P1 C1 115.18(15)
O1 P1 C11 108.26(15)
N1 P1 C11 113.57(15)
C1 P1 C11 109.28(16)
O1 P1 Zr1 41.46(9)
N1 P1 Zr1 120.33(11)
C1 P1 Zr1 59.02(11)
C11 P1 Zr1 124.33(12)
P1 O1 Zr1 110.16(13)
C33 N3 C32 110.8(4)
C33 N3 Zr1 110.4(3)
C32 N3 Zr1 138.7(3)
C31 N2 C30 110.7(4)
C31 N2 Zr1 121.8(3)
C30 N2 Zr1 123.8(3)
C24 N1 C27 115.9(3)
C24 N1 P1 120.4(2)
C27 N1 P1 123.6(2)
C2 C1 B5 109.5(3)
C2 C1 B6 62.7(2)
B5 C1 B6 113.1(3)
C2 C1 B10 112.2(3)
B5 C1 B10 62.3(2)
B6 C1 B10 62.4(2)
C2 C1 P1 118.2(2)
B5 C1 P1 113.3(2)
B6 C1 P1 128.9(2)
B10 C1 P1 126.4(2)
C2 C1 Zr1 71.14(17)
B5 C1 Zr1 69.48(17)
B6 C1 Zr1 131.8(2)
B10 C1 Zr1 129.7(2)
P1 C1 Zr1 84.55(13)
C1 C2 B3 111.0(3)
C1 C2 B7 110.9(3)
B3 C2 B7 63.1(2)
C1 C2 B6 61.9(2)
B3 C2 B6 114.3(3)
B7 C2 B6 61.8(2)
C1 C2 Zr1 72.92(17)
B3 C2 Zr1 68.82(18)
B7 C2 Zr1 129.7(2)
B6 C2 Zr1 132.7(2)
C12 C11 C23 103.2(3)
C12 C11 P1 109.1(2)
C23 C11 P1 116.1(2)
C13 C12 C17 120.8(4)
C13 C12 C11 130.2(4)
C17 C12 C11 109.0(3)
C14 C13 C12 118.6(5)
C15 C14 C13 121.2(5)
C14 C15 C16 121.2(5)
C15 C16 C17 118.3(5)
C16 C17 C12 120.0(4)
C16 C17 C18 130.4(4)
C12 C17 C18 109.5(3)
C19 C18 C23 119.2(4)
C19 C18 C17 131.0(4)
C23 C18 C17 109.8(4)
C20 C19 C18 119.4(4)
C21 C20 C19 120.9(4)
C20 C21 C22 120.8(4)
C23 C22 C21 118.8(4)
C22 C23 C18 120.9(4)
C22 C23 C11 130.9(3)
C18 C23 C11 108.2(3)
N1 C24 C25 112.7(3)
N1 C24 C26 111.4(3)
C25 C24 C26 110.7(3)
N1 C27 C28 113.7(3)
N1 C27 C29 111.7(3)
C28 C27 C29 113.7(4)
C2 B3 B4 106.0(3)
C2 B3 B7 58.9(2)
B4 B3 B7 108.3(3)
C2 B3 B8 105.4(3)
B4 B3 B8 59.9(2)
B7 B3 B8 60.1(2)
C2 B3 Zr1 72.61(19)
B4 B3 Zr1 70.0(2)
B7 B3 Zr1 129.2(3)
B8 B3 Zr1 127.3(3)
B5 B4 B3 104.9(3)
B5 B4 B8 106.4(3)
B3 B4 B8 60.6(2)
B5 B4 B9 59.6(2)
B3 B4 B9 107.9(3)
B8 B4 B9 60.0(2)
B5 B4 Zr1 70.9(2)
B3 B4 Zr1 69.33(19)
B8 B4 Zr1 127.3(3)
B9 B4 Zr1 128.1(3)
C1 B5 B4 108.6(3)
C1 B5 B9 107.9(3)
B4 B5 B9 61.8(2)
C1 B5 B10 60.4(2)
B4 B5 B10 111.5(3)
B9 B5 B10 60.7(2)
C1 B5 Zr1 72.96(17)
B4 B5 Zr1 69.52(19)
B9 B5 Zr1 128.8(3)
B10 B5 Zr1 131.3(2)
C1 B6 C2 55.4(2)
C1 B6 B11 104.1(3)
C2 B6 B11 104.6(3)
C1 B6 B7 103.0(3)
C2 B6 B7 58.3(2)
B11 B6 B7 60.7(2)
C1 B6 B10 58.9(2)
C2 B6 B10 103.5(3)
B11 B6 B10 59.4(2)
B7 B6 B10 107.5(3)
C2 B7 B6 59.8(2)
C2 B7 B3 58.0(2)
B6 B7 B3 108.4(3)
C2 B7 B8 104.7(3)
B6 B7 B8 108.6(3)
B3 B7 B8 60.0(2)
C2 B7 B11 104.7(3)
B6 B7 B11 59.4(2)
B3 B7 B11 108.0(3)
B8 B7 B11 60.6(2)
B4 B8 B9 60.4(2)
B4 B8 B3 59.6(2)
B9 B8 B3 107.4(3)
B4 B8 B7 107.9(3)
B9 B8 B7 107.4(3)
B3 B8 B7 59.9(2)
B4 B8 B11 107.8(3)
B9 B8 B11 59.5(2)
B3 B8 B11 107.2(3)
B7 B8 B11 59.7(2)
B5 B9 B10 59.8(2)
B5 B9 B11 105.7(3)
B10 B9 B11 59.4(2)
B5 B9 B8 105.2(3)
B10 B9 B8 108.2(3)
B11 B9 B8 60.8(2)
B5 B9 B4 58.6(2)
B10 B9 B4 108.2(3)
B11 B9 B4 108.2(3)
B8 B9 B4 59.5(2)
C1 B10 B5 57.3(2)
C1 B10 B11 104.0(3)
B5 B10 B11 106.3(3)
C1 B10 B9 104.4(3)
B5 B10 B9 59.5(2)
B11 B10 B9 60.4(2)
C1 B10 B6 58.7(2)
B5 B10 B6 106.0(3)
B11 B10 B6 59.6(2)
B9 B10 B6 108.2(3)
B10 B11 B6 61.0(2)
B10 B11 B9 60.1(2)
B6 B11 B9 109.2(3)
B10 B11 B7 108.1(3)
B6 B11 B7 59.9(2)
B9 B11 B7 107.6(3)
B10 B11 B8 107.9(3)
B6 B11 B8 108.3(3)
B9 B11 B8 59.7(2)
B7 B11 B8 59.7(2)

loop_
_geom_bond_atom_site_label_1
_geom_bond_atom_site_label_2
_geom_bond_distance
Zr1 N3 2.014(3)
Zr1 N2 2.030(3)
Zr1 O1 2.136(2)
Zr1 B3 2.524(4)
Zr1 B4 2.534(4)
Zr1 B5 2.555(4)
Zr1 C2 2.583(4)
Zr1 C1 2.609(3)
Zr1 P1 3.0291(11)
P1 O1 1.534(2)
P1 N1 1.630(3)
P1 C1 1.807(3)
P1 C11 1.850(3)
N3 C33 1.445(6)
N3 C32 1.460(5)
N2 C31 1.445(5)
N2 C30 1.446(6)
N1 C24 1.490(5)
N1 C27 1.495(4)
C1 C2 1.602(5)
C1 B5 1.663(5)
C1 B6 1.716(5)
C1 B10 1.720(5)
C2 B3 1.687(5)
C2 B7 1.703(6)
C2 B6 1.730(6)
C11 C12 1.519(5)
C11 C23 1.525(5)
C12 C13 1.381(6)
C12 C17 1.398(5)
C13 C14 1.375(6)
C14 C15 1.372(8)
C15 C16 1.382(7)
C16 C17 1.394(6)
C17 C18 1.443(6)
C18 C19 1.393(6)
C18 C23 1.406(5)
C19 C20 1.378(6)
C20 C21 1.366(6)
C21 C22 1.396(6)
C22 C23 1.370(5)
C24 C25 1.514(5)
C24 C26 1.524(5)
C27 C28 1.504(6)
C27 C29 1.525(6)
B3 B4 1.759(6)
B3 B7 1.775(6)
B3 B8 1.777(6)
B4 B5 1.725(6)
B4 B8 1.764(6)
B4 B9 1.781(6)
B5 B9 1.744(6)
B5 B10 1.750(6)
B6 B11 1.755(6)
B6 B7 1.764(6)
B6 B10 1.780(6)
B7 B8 1.779(6)
B7 B11 1.778(6)
B8 B9 1.773(6)
B8 B11 1.794(6)
B9 B10 1.766(6)
B9 B11 1.771(6)
B10 B11 1.752(6)
